data_2208587
loop_
_publ_author_name
'Hong-Ping Xiao'

_publ_section_title <i>catena</i>-Poly[[triaquazinc(II)]-\m-5-hydroxyisophthalato-\k^2^<i>O</i>:<i>O</i>']
_journal_coeditor_code ER6038
_journal_issue 4
_journal_name_full 'Acta Crystallographica Section E'
_journal_page_first m731
_journal_page_last m733
_journal_paper_doi 10.1107/S1600536806008063
_journal_volume 62
_journal_year 2006
_chemical_formula_iupac '[Zn (C8 H4 O5) (H2 O)3]'
_chemical_formula_moiety 'C8 H10 O8 Zn'
_chemical_formula_sum 'C8 H10 O8 Zn'
_chemical_formula_weight 299.53
_chemical_name_systematic
;
catena-Poly[[triaquazinc(II)]-\m-5-hydroxyisophthalato-\k^2^O:O']
;
_space_group_IT_number 56
_symmetry_cell_setting orthorhombic
_symmetry_space_group_name_Hall '-P 2ab 2ac'
_symmetry_space_group_name_H-M 'P c c n'
_atom_sites_solution_hydrogens geom
_atom_sites_solution_primary direct
_atom_sites_solution_secondary difmap
_audit_creation_method SHELXL-97
_cell_angle_alpha 90.00
_cell_angle_beta 90.00
_cell_angle_gamma 90.00
_cell_formula_units_Z 8
_cell_length_a 18.3046(17)
_cell_length_b 7.3920(7)
_cell_length_c 15.0771(14)
_cell_measurement_reflns_used 4149
_cell_measurement_temperature 298(2)
_cell_measurement_theta_max 28.22
_cell_measurement_theta_min 2.23
_cell_volume 2040.0(3)
_computing_cell_refinement 'SAINT (Bruker, 2002)'
_computing_data_collection 'SMART (Bruker, 2002)'
_computing_data_reduction SAINT
_computing_molecular_graphics 'XP (Sheldrick, 2002b)'
_computing_publication_material SHELXL97
_computing_structure_refinement 'SHELXL97 (Sheldrick, 1997)'
_computing_structure_solution 'SHELXS97 (Sheldrick, 1997)'
_diffrn_ambient_temperature 298(2)
_diffrn_detector_area_resol_mean 10
_diffrn_measured_fraction_theta_full 0.991
_diffrn_measured_fraction_theta_max 0.991
_diffrn_measurement_device_type 'Bruker APEX area-detector'
_diffrn_measurement_method '\f and \w'
_diffrn_radiation_monochromator graphite
_diffrn_radiation_source 'fine-focus sealed tube'
_diffrn_radiation_type MoK\a
_diffrn_radiation_wavelength 0.71073
_diffrn_reflns_av_R_equivalents 0.0329
_diffrn_reflns_av_sigmaI/netI 0.0263
_diffrn_reflns_limit_h_max 21
_diffrn_reflns_limit_h_min -23
_diffrn_reflns_limit_k_max 8
_diffrn_reflns_limit_k_min -9
_diffrn_reflns_limit_l_max 19
_diffrn_reflns_limit_l_min -18
_diffrn_reflns_number 11667
_diffrn_reflns_theta_full 27.50
_diffrn_reflns_theta_max 27.50
_diffrn_reflns_theta_min 2.23
_diffrn_standards_number 0
_exptl_absorpt_coefficient_mu 2.438
_exptl_absorpt_correction_T_max 0.7925
_exptl_absorpt_correction_T_min 0.5808
_exptl_absorpt_correction_type multi-scan
_exptl_absorpt_process_details '(SADABS; Sheldrick, 2002a)'
_exptl_crystal_colour Colorless
_exptl_crystal_density_diffrn 1.950
_exptl_crystal_density_method 'not measured'
_exptl_crystal_description Prism
_exptl_crystal_F_000 1216
_exptl_crystal_size_max 0.25
_exptl_crystal_size_mid 0.22
_exptl_crystal_size_min 0.10
_refine_diff_density_max 0.595
_refine_diff_density_min -0.692
_refine_ls_extinction_method none
_refine_ls_goodness_of_fit_ref 1.311
_refine_ls_hydrogen_treatment constr
_refine_ls_matrix_type full
_refine_ls_number_parameters 155
_refine_ls_number_reflns 2327
_refine_ls_number_restraints 0
_refine_ls_restrained_S_all 1.311
_refine_ls_R_factor_all 0.0615
_refine_ls_R_factor_gt 0.0567
_refine_ls_shift/su_max 0.000
_refine_ls_shift/su_mean 0.000
_refine_ls_structure_factor_coef Fsqd
_refine_ls_weighting_details 'calc w=1/[\s^2^(Fo^2^)+(0.0207P)^2^+8.2421P] where P=(Fo^2^+2Fc^2^)/3'
_refine_ls_weighting_scheme calc
_refine_ls_wR_factor_gt 0.1045
_refine_ls_wR_factor_ref 0.1062
_reflns_number_gt 2179
_reflns_number_total 2327
_reflns_threshold_expression I>2\s(I)
_cod_data_source_file er6038.cif
_cod_data_source_block I
_cod_depositor_comments
;
The following automatic conversions were performed:
'_symmetry_cell_setting' value 'Orthorhombic' changed to 'orthorhombic'
according to '/home/saulius/struct/CIF-dictionaries/cif_core.dic'
dictionary named 'cif_core.dic' version 2.4.1 from 2010-06-29.

Automatic conversion script
Id: cif_fix_enum 1527 2010-12-29 10:47:43Z saulius 

The following automatic conversions were performed:

'_symmetry_cell_setting' value 'Orthorhombic' changed to
'orthorhombic' according to
/home/saulius/struct/CIF-dictionaries/cif_core.dic dictionary named
'cif_core.dic' version 2.4.1 from 2010-06-29.

Automatic conversion script
Id: cif_fix_values 1715 2011-07-08 13:25:40Z adriana 
;
_cod_database_code 2208587

loop_
_symmetry_equiv_pos_as_xyz
'x, y, z'
'-x+1/2, -y+1/2, z'
'-x, y+1/2, -z+1/2'
'x+1/2, -y, -z+1/2'
'-x, -y, -z'
'x-1/2, y-1/2, -z'
'x, -y-1/2, z-1/2'
'-x-1/2, y, z-1/2'

loop_
_atom_site_type_symbol
_atom_site_label
_atom_site_fract_x
_atom_site_fract_y
_atom_site_fract_z
_atom_site_U_iso_or_equiv
_atom_site_adp_type
_atom_site_calc_flag
_atom_site_refinement_flags
_atom_site_occupancy
Zn Zn1 0.46157(2) 0.81572(6) 0.62681(3) 0.01706(14) Uani d . 1
C C1 0.3453(2) 0.9108(6) 0.5353(3) 0.0165(8) Uani d . 1
C C2 0.2906(2) 0.9592(5) 0.4648(3) 0.0142(8) Uani d . 1
C C3 0.22338(19) 1.0336(5) 0.4869(2) 0.0140(8) Uani d . 1
H H3 0.2114 1.0525 0.5462 0.017 Uiso calc R 1
C C4 0.1742(2) 1.0796(5) 0.4211(3) 0.0161(8) Uani d . 1
C C5 0.1929(2) 1.0545(6) 0.3319(3) 0.0172(8) Uani d . 1
H H5 0.1605 1.0881 0.2874 0.021 Uiso calc R 1
C C6 0.2593(2) 0.9802(6) 0.3105(3) 0.0174(8) Uani d . 1
C C7 0.3084(2) 0.9312(6) 0.3759(3) 0.0174(8) Uani d . 1
H H7 0.3531 0.8798 0.3607 0.021 Uiso calc R 1
C C8 0.1014(2) 1.1627(5) 0.4442(3) 0.0179(8) Uani d . 1
O O1 0.40667(14) 0.8466(4) 0.51037(18) 0.0194(6) Uani d . 1
O O2 0.33216(16) 0.9326(5) 0.61527(18) 0.0278(7) Uani d . 1
O O3 0.08527(17) 1.1804(4) 0.5241(2) 0.0292(7) Uani d . 1
O O4 0.06128(16) 1.2119(5) 0.3808(2) 0.0293(7) Uani d . 1
O O5 0.28091(16) 0.9553(5) 0.22403(19) 0.0319(8) Uani d . 1
H H5A 0.2448 0.9507 0.1919 0.048 Uiso calc R 1
O O6 0.49691(15) 1.0912(4) 0.61643(18) 0.0196(6) Uani d . 1
H H6A 0.5345 1.0912 0.5834 0.023 Uiso d R 1
H H6B 0.4645 1.1455 0.5862 0.023 Uiso d R 1
O O7 0.46141(18) 0.8548(4) 0.76076(18) 0.0269(7) Uani d . 1
H H7A 0.4726 0.7694 0.7960 0.032 Uiso d R 1
H H7B 0.4759 0.9498 0.7872 0.032 Uiso d R 1
O O8 0.41784(15) 0.5617(4) 0.65607(19) 0.0214(6) Uani d . 1
H H8A 0.4141 0.4913 0.6117 0.026 Uiso d R 1
H H8B 0.3756 0.5573 0.6794 0.026 Uiso d R 1

loop_
_atom_site_aniso_label
_atom_site_aniso_U_11
_atom_site_aniso_U_22
_atom_site_aniso_U_33
_atom_site_aniso_U_12
_atom_site_aniso_U_13
_atom_site_aniso_U_23
Zn1 0.0139(2) 0.0238(3) 0.0135(2) 0.00515(19) -0.00148(18) 0.00127(19)
C1 0.0122(18) 0.021(2) 0.0165(18) -0.0008(15) -0.0040(15) 0.0028(15)
C2 0.0120(17) 0.0140(19) 0.0167(18) -0.0028(15) -0.0049(15) 0.0019(15)
C3 0.0095(17) 0.0170(19) 0.0156(18) 0.0022(14) 0.0015(14) 0.0004(15)
C4 0.0124(18) 0.014(2) 0.022(2) 0.0038(15) -0.0005(15) -0.0021(15)
C5 0.0113(18) 0.022(2) 0.0186(19) 0.0051(15) -0.0071(15) -0.0008(16)
C6 0.0124(18) 0.024(2) 0.0156(18) -0.0030(16) 0.0003(15) -0.0043(16)
C7 0.0094(17) 0.022(2) 0.0204(19) 0.0034(15) 0.0011(15) -0.0014(17)
C8 0.0136(18) 0.015(2) 0.025(2) 0.0006(15) 0.0022(16) 0.0026(16)
O1 0.0113(13) 0.0287(16) 0.0184(14) 0.0047(11) -0.0025(11) 0.0040(12)
O2 0.0215(15) 0.050(2) 0.0120(14) 0.0047(14) 0.0000(12) 0.0016(14)
O3 0.0275(17) 0.0347(19) 0.0254(16) 0.0151(14) 0.0062(13) 0.0005(14)
O4 0.0146(14) 0.044(2) 0.0296(16) 0.0143(13) -0.0004(13) 0.0056(16)
O5 0.0141(14) 0.068(2) 0.0137(14) 0.0083(15) -0.0024(11) -0.0071(15)
O6 0.0174(14) 0.0253(16) 0.0160(14) 0.0025(12) -0.0031(11) 0.0028(12)
O7 0.0446(19) 0.0217(16) 0.0145(13) 0.0010(15) -0.0060(14) -0.0009(12)
O8 0.0193(14) 0.0233(16) 0.0216(14) -0.0045(12) -0.0003(12) -0.0008(12)

loop_
_atom_type_symbol
_atom_type_description
_atom_type_scat_dispersion_real
_atom_type_scat_dispersion_imag
_atom_type_scat_source
C C 0.0033 0.0016 'International Tables Vol C Tables 4.2.6.8 and 6.1.1.4'
H H 0.0000 0.0000 'International Tables Vol C Tables 4.2.6.8 and 6.1.1.4'
O O 0.0106 0.0060 'International Tables Vol C Tables 4.2.6.8 and 6.1.1.4'
Zn Zn 0.2839 1.4301 'International Tables Vol C Tables 4.2.6.8 and 6.1.1.4'

loop_
_geom_angle_atom_site_label_1
_geom_angle_atom_site_label_2
_geom_angle_atom_site_label_3
_geom_angle_site_symmetry_1
_geom_angle_site_symmetry_3
_geom_angle
_geom_angle_publ_flag
O4 Zn1 O1 6_656 . 116.59(12) yes
O4 Zn1 O7 6_656 . 96.52(13) yes
O1 Zn1 O7 . . 146.83(12) yes
O4 Zn1 O8 6_656 . 90.99(13) yes
O1 Zn1 O8 . . 95.39(11) yes
O7 Zn1 O8 . . 85.28(12) yes
O4 Zn1 O6 6_656 . 94.90(13) yes
O1 Zn1 O6 . . 88.82(11) yes
O7 Zn1 O6 . . 86.45(11) yes
O8 Zn1 O6 . . 170.34(11) yes
O2 C1 O1 . . 120.4(4) ?
O2 C1 C2 . . 121.8(4) ?
O1 C1 C2 . . 117.8(3) ?
C3 C2 C7 . . 119.8(3) ?
C3 C2 C1 . . 121.0(3) ?
C7 C2 C1 . . 119.2(3) ?
C4 C3 C2 . . 120.1(4) ?
C4 C3 H3 . . 119.9 ?
C2 C3 H3 . . 119.9 ?
C3 C4 C5 . . 119.8(3) ?
C3 C4 C8 . . 120.7(4) ?
C5 C4 C8 . . 119.5(3) ?
C6 C5 C4 . . 119.8(3) ?
C6 C5 H5 . . 120.1 ?
C4 C5 H5 . . 120.1 ?
C5 C6 O5 . . 122.2(4) ?
C5 C6 C7 . . 120.8(4) ?
O5 C6 C7 . . 117.0(3) ?
C6 C7 C2 . . 119.6(3) ?
C6 C7 H7 . . 120.2 ?
C2 C7 H7 . . 120.2 ?
O3 C8 O4 . . 124.4(4) ?
O3 C8 C4 . . 118.3(4) ?
O4 C8 C4 . . 117.3(4) ?
C1 O1 Zn1 . . 102.8(2) ?
C8 O4 Zn1 . 6_566 133.8(3) ?
C6 O5 H5A . . 109.5 ?
Zn1 O6 H6A . . 106.7 ?
Zn1 O6 H6B . . 106.1 ?
H6A O6 H6B . . 104.5 ?
Zn1 O7 H7A . . 120.9 ?
Zn1 O7 H7B . . 125.5 ?
H7A O7 H7B . . 104.2 ?
Zn1 O8 H8A . . 114.5 ?
Zn1 O8 H8B . . 118.1 ?
H8A O8 H8B . . 103.2 ?

loop_
_geom_bond_atom_site_label_1
_geom_bond_atom_site_label_2
_geom_bond_site_symmetry_2
_geom_bond_distance
_geom_bond_publ_flag
Zn1 O4 6_656 1.983(3) yes
Zn1 O1 . 2.036(3) yes
Zn1 O7 . 2.040(3) yes
Zn1 O8 . 2.088(3) yes
Zn1 O6 . 2.142(3) yes
C1 O2 . 1.239(5) ?
C1 O1 . 1.276(5) ?
C1 C2 . 1.504(5) ?
C2 C3 . 1.388(5) ?
C2 C7 . 1.395(5) ?
C3 C4 . 1.383(5) ?
C3 H3 . 0.9300 ?
C4 C5 . 1.400(6) ?
C4 C8 . 1.508(5) ?
C5 C6 . 1.372(5) ?
C5 H5 . 0.9300 ?
C6 O5 . 1.375(5) ?
C6 C7 . 1.383(5) ?
C7 H7 . 0.9300 ?
C8 O3 . 1.247(5) ?
C8 O4 . 1.258(5) ?
O4 Zn1 6_566 1.983(3) ?
O5 H5A . 0.8200 ?
O6 H6A . 0.8500 ?
O6 H6B . 0.8500 ?
O7 H7A . 0.8500 ?
O7 H7B . 0.8500 ?
O8 H8A . 0.8500 ?
O8 H8B . 0.8500 ?

loop_
_geom_hbond_atom_site_label_D
_geom_hbond_atom_site_label_H
_geom_hbond_atom_site_label_A
_geom_hbond_site_symmetry_A
_geom_hbond_distance_DH
_geom_hbond_distance_HA
_geom_hbond_distance_DA
_geom_hbond_angle_DHA
O5 H5A O2 8_655 0.82 1.83 2.646(4) 176.4
O6 H6A O1 5_676 0.85 1.83 2.642(4) 158.0
O6 H6B O3 2_575 0.85 1.83 2.656(4) 162.3
O7 H7A O6 3_646 0.85 1.95 2.794(4) 174.5
O7 H7B O8 3_656 0.85 2.28 2.966(4) 137.8
O7 H7B O4 8_656 0.85 2.49 3.228(5) 145.4
O8 H8A O3 2_565 0.85 1.83 2.677(4) 172.3
O8 H8B O5 7_576 0.85 1.86 2.711(4) 176.6

loop_
_geom_torsion_atom_site_label_1
_geom_torsion_atom_site_label_2
_geom_torsion_atom_site_label_3
_geom_torsion_atom_site_label_4
_geom_torsion_site_symmetry_1
_geom_torsion_site_symmetry_4
_geom_torsion
O2 C1 C2 C3 . . 1.2(6)
O1 C1 C2 C3 . . -178.5(4)
O2 C1 C2 C7 . . -179.9(4)
O1 C1 C2 C7 . . 0.5(6)
C7 C2 C3 C4 . . 0.1(6)
C1 C2 C3 C4 . . 179.1(4)
C2 C3 C4 C5 . . -1.3(6)
C2 C3 C4 C8 . . -179.2(4)
C3 C4 C5 C6 . . 1.6(6)
C8 C4 C5 C6 . . 179.5(4)
C4 C5 C6 O5 . . -179.0(4)
C4 C5 C6 C7 . . -0.6(6)
C5 C6 C7 C2 . . -0.6(6)
O5 C6 C7 C2 . . 177.8(4)
C3 C2 C7 C6 . . 0.9(6)
C1 C2 C7 C6 . . -178.1(4)
C3 C4 C8 O3 . . -3.5(6)
C5 C4 C8 O3 . . 178.6(4)
C3 C4 C8 O4 . . 175.6(4)
C5 C4 C8 O4 . . -2.4(6)
O2 C1 O1 Zn1 . . -2.2(5)
C2 C1 O1 Zn1 . . 177.4(3)
O4 Zn1 O1 C1 6_656 . 178.7(2)
O7 Zn1 O1 C1 . . -4.7(4)
O8 Zn1 O1 C1 . . 84.9(3)
O6 Zn1 O1 C1 . . -86.4(3)
O3 C8 O4 Zn1 . 6_566 -4.2(7)
C4 C8 O4 Zn1 . 6_566 176.8(3)
